data_2235032
loop_
_publ_author_name
'Hu, Hua-Nan'
'Liu, Shi-Yong'

_publ_section_title
;
 (<i>E</i>)-<i>N</i>'-(3-Fluorobenzylidene)-4-methylbenzohydrazide
;
_journal_coeditor_code HB6775
_journal_issue 6
_journal_name_full 'Acta Crystallographica Section E'
_journal_page_first o1643
_journal_paper_doi 10.1107/S1600536812019484
_journal_volume 68
_journal_year 2012
_chemical_formula_iupac 'C15 H13 F N2 O'
_chemical_formula_moiety 'C15 H13 F N2 O'
_chemical_formula_sum 'C15 H13 F N2 O'
_chemical_formula_weight 256.27
_chemical_name_systematic
;
(<i>E</i>)-<i>N</i>'-(3-Fluorobenzylidene)-4-methylbenzohydrazide
;
_space_group_IT_number 61
_symmetry_cell_setting orthorhombic
_symmetry_space_group_name_Hall '-P 2ac 2ab'
_symmetry_space_group_name_H-M 'P b c a'
_atom_sites_solution_hydrogens geom
_atom_sites_solution_primary direct
_atom_sites_solution_secondary difmap
_audit_creation_method SHELXL-97
_cell_angle_alpha 90.00
_cell_angle_beta 90.00
_cell_angle_gamma 90.00
_cell_formula_units_Z 8
_cell_length_a 13.2629(5)
_cell_length_b 7.9118(3)
_cell_length_c 24.9235(8)
_cell_measurement_reflns_used 12661
_cell_measurement_temperature 298(2)
_cell_measurement_theta_max 26.6
_cell_measurement_theta_min 2.4
_cell_volume 2615.31(16)
_computing_cell_refinement 'SAINT (Bruker, 2007)'
_computing_data_collection 'SMART (Bruker, 2007)'
_computing_data_reduction 'SAINT (Bruker, 2007)'
_computing_molecular_graphics 'SHELXTL (Sheldrick, 2008)'
_computing_publication_material 'SHELXTL (Sheldrick, 2008)'
_computing_structure_refinement 'SHELXTL (Sheldrick, 2008)'
_computing_structure_solution 'SHELXTL (Sheldrick, 2008)'
_diffrn_ambient_temperature 298(2)
_diffrn_measured_fraction_theta_full 0.996
_diffrn_measured_fraction_theta_max 0.996
_diffrn_measurement_device_type 'Bruker SMART CCD'
_diffrn_measurement_method '\w scans'
_diffrn_radiation_monochromator graphite
_diffrn_radiation_source 'fine-focus sealed tube'
_diffrn_radiation_type MoK\a
_diffrn_radiation_wavelength 0.71073
_diffrn_reflns_av_R_equivalents 0.0268
_diffrn_reflns_av_sigmaI/netI 0.0132
_diffrn_reflns_limit_h_max 16
_diffrn_reflns_limit_h_min -15
_diffrn_reflns_limit_k_max 9
_diffrn_reflns_limit_k_min -9
_diffrn_reflns_limit_l_max 30
_diffrn_reflns_limit_l_min -26
_diffrn_reflns_number 26269
_diffrn_reflns_theta_full 25.49
_diffrn_reflns_theta_max 25.49
_diffrn_reflns_theta_min 2.24
_diffrn_standards_number 0
_exptl_absorpt_coefficient_mu 0.093
_exptl_absorpt_correction_T_max 0.9862
_exptl_absorpt_correction_T_min 0.9844
_exptl_absorpt_correction_type multi-scan
_exptl_absorpt_process_details '(SADABS; Bruker, 2001)'
_exptl_crystal_colour colourless
_exptl_crystal_density_diffrn 1.302
_exptl_crystal_density_method 'not measured'
_exptl_crystal_description block
_exptl_crystal_F_000 1072
_exptl_crystal_size_max 0.17
_exptl_crystal_size_mid 0.15
_exptl_crystal_size_min 0.15
_refine_diff_density_max 0.333
_refine_diff_density_min -0.213
_refine_ls_extinction_method none
_refine_ls_goodness_of_fit_ref 1.041
_refine_ls_hydrogen_treatment mixed
_refine_ls_matrix_type full
_refine_ls_number_parameters 176
_refine_ls_number_reflns 2424
_refine_ls_number_restraints 1
_refine_ls_restrained_S_all 1.041
_refine_ls_R_factor_all 0.0509
_refine_ls_R_factor_gt 0.0410
_refine_ls_shift/su_max_lt 0.001
_refine_ls_shift/su_mean 0.000
_refine_ls_structure_factor_coef Fsqd
_refine_ls_weighting_details 'calc w=1/[\s^2^(Fo^2^)+(0.0664P)^2^+0.6653P] where P=(Fo^2^+2Fc^2^)/3'
_refine_ls_weighting_scheme calc
_refine_ls_wR_factor_gt 0.1134
_refine_ls_wR_factor_ref 0.1231
_reflns_number_gt 1997
_reflns_number_total 2424
_reflns_threshold_expression I>2\s(I)
_cod_data_source_file hb6775.cif
_cod_data_source_block I
_cod_database_code 2235032
_cod_database_fobs_code 2235032

loop_
_symmetry_equiv_pos_as_xyz
'x, y, z'
'-x+1/2, -y, z+1/2'
'-x, y+1/2, -z+1/2'
'x+1/2, -y+1/2, -z'
'-x, -y, -z'
'x-1/2, y, -z-1/2'
'x, -y-1/2, z-1/2'
'-x-1/2, y-1/2, z'

loop_
_atom_site_type_symbol
_atom_site_label
_atom_site_fract_x
_atom_site_fract_y
_atom_site_fract_z
_atom_site_U_iso_or_equiv
_atom_site_adp_type
_atom_site_calc_flag
_atom_site_refinement_flags
_atom_site_occupancy
_atom_site_symmetry_multiplicity
F F1 0.78383(10) 1.16955(17) 0.83669(4) 0.0913(4) Uani d . 1 1
N N1 0.77048(10) 0.87893(16) 0.65528(5) 0.0465(3) Uani d . 1 1
N N2 0.74744(10) 0.79810(16) 0.60759(5) 0.0479(3) Uani d D 1 1
O O1 0.63068(8) 0.99556(13) 0.58731(4) 0.0490(3) Uani d . 1 1
C C1 0.86862(11) 0.87814(19) 0.73528(6) 0.0455(4) Uani d . 1 1
C C2 0.81042(12) 0.9977(2) 0.76159(6) 0.0511(4) Uani d . 1 1
H H2A 0.7516 1.0388 0.7461 0.061 Uiso calc R 1 1
C C3 0.84119(13) 1.0540(2) 0.81085(6) 0.0544(4) Uani d . 1 1
C C4 0.92785(14) 0.9988(2) 0.83548(6) 0.0575(4) Uani d . 1 1
H H4 0.9470 1.0400 0.8689 0.069 Uiso calc R 1 1
C C5 0.98513(14) 0.8808(2) 0.80907(7) 0.0614(5) Uani d . 1 1
H H5 1.0444 0.8418 0.8246 0.074 Uiso calc R 1 1
C C6 0.95580(13) 0.8195(2) 0.75978(6) 0.0568(4) Uani d . 1 1
H H6 0.9948 0.7379 0.7427 0.068 Uiso calc R 1 1
C C7 0.83918(12) 0.8096(2) 0.68307(6) 0.0486(4) Uani d . 1 1
H H7 0.8713 0.7136 0.6700 0.058 Uiso calc R 1 1
C C8 0.67452(11) 0.86358(18) 0.57603(5) 0.0406(3) Uani d . 1 1
C C9 0.64991(11) 0.76616(18) 0.52671(5) 0.0413(3) Uani d . 1 1
C C10 0.55246(12) 0.7776(2) 0.50671(6) 0.0528(4) Uani d . 1 1
H H10 0.5052 0.8451 0.5241 0.063 Uiso calc R 1 1
C C11 0.52533(14) 0.6893(2) 0.46127(7) 0.0610(5) Uani d . 1 1
H H11 0.4594 0.6969 0.4488 0.073 Uiso calc R 1 1
C C12 0.59315(13) 0.5906(2) 0.43399(6) 0.0540(4) Uani d . 1 1
C C13 0.69117(13) 0.5831(2) 0.45316(6) 0.0547(4) Uani d . 1 1
H H13 0.7389 0.5193 0.4348 0.066 Uiso calc R 1 1
C C14 0.71912(12) 0.6688(2) 0.49895(6) 0.0499(4) Uani d . 1 1
H H14 0.7851 0.6610 0.5113 0.060 Uiso calc R 1 1
C C15 0.56269(19) 0.4938(3) 0.38453(8) 0.0806(6) Uani d . 1 1
H H15A 0.4905 0.4864 0.3829 0.121 Uiso calc R 1 1
H H15B 0.5908 0.3821 0.3860 0.121 Uiso calc R 1 1
H H15C 0.5873 0.5512 0.3532 0.121 Uiso calc R 1 1
H H2 0.7769(14) 0.6969(16) 0.6020(8) 0.080 Uiso d D 1 1

loop_
_atom_site_aniso_label
_atom_site_aniso_U_11
_atom_site_aniso_U_22
_atom_site_aniso_U_33
_atom_site_aniso_U_12
_atom_site_aniso_U_13
_atom_site_aniso_U_23
F1 0.1050(10) 0.0996(9) 0.0693(7) 0.0196(8) -0.0026(6) -0.0352(7)
N1 0.0550(8) 0.0461(7) 0.0383(6) -0.0006(6) -0.0032(5) -0.0095(6)
N2 0.0587(8) 0.0447(7) 0.0404(7) 0.0068(6) -0.0079(6) -0.0115(5)
O1 0.0539(6) 0.0436(6) 0.0495(6) 0.0052(5) 0.0031(5) -0.0070(5)
C1 0.0524(8) 0.0445(8) 0.0398(8) -0.0040(7) -0.0021(6) -0.0010(6)
C2 0.0546(9) 0.0536(9) 0.0452(9) 0.0010(7) -0.0062(7) -0.0052(7)
C3 0.0666(10) 0.0526(9) 0.0439(8) -0.0038(8) 0.0036(7) -0.0089(7)
C4 0.0739(11) 0.0597(10) 0.0390(8) -0.0164(9) -0.0092(8) 0.0003(7)
C5 0.0638(10) 0.0673(11) 0.0532(9) -0.0023(9) -0.0163(8) 0.0061(9)
C6 0.0613(10) 0.0582(10) 0.0509(9) 0.0069(8) -0.0062(8) -0.0037(8)
C7 0.0562(9) 0.0468(8) 0.0427(8) 0.0036(7) -0.0028(7) -0.0070(7)
C8 0.0447(8) 0.0385(7) 0.0385(7) -0.0020(6) 0.0045(6) -0.0009(6)
C9 0.0489(8) 0.0374(7) 0.0378(7) 0.0004(6) -0.0020(6) 0.0013(6)
C10 0.0514(9) 0.0525(9) 0.0545(9) 0.0080(7) -0.0060(7) -0.0057(7)
C11 0.0565(10) 0.0663(11) 0.0602(10) 0.0056(8) -0.0186(8) -0.0059(9)
C12 0.0715(10) 0.0489(9) 0.0415(8) 0.0001(8) -0.0133(7) -0.0010(7)
C13 0.0673(10) 0.0565(10) 0.0402(8) 0.0120(8) -0.0040(7) -0.0082(7)
C14 0.0514(9) 0.0580(9) 0.0402(8) 0.0087(7) -0.0062(6) -0.0056(7)
C15 0.1006(16) 0.0834(14) 0.0579(11) -0.0013(12) -0.0259(11) -0.0184(10)

loop_
_atom_type_symbol
_atom_type_description
_atom_type_scat_dispersion_real
_atom_type_scat_dispersion_imag
_atom_type_scat_source
C C 0.0033 0.0016 'International Tables Vol C Tables 4.2.6.8 and 6.1.1.4'
H H 0.0000 0.0000 'International Tables Vol C Tables 4.2.6.8 and 6.1.1.4'
N N 0.0061 0.0033 'International Tables Vol C Tables 4.2.6.8 and 6.1.1.4'
O O 0.0106 0.0060 'International Tables Vol C Tables 4.2.6.8 and 6.1.1.4'
F F 0.0171 0.0103 'International Tables Vol C Tables 4.2.6.8 and 6.1.1.4'

loop_
_geom_angle_atom_site_label_1
_geom_angle_atom_site_label_2
_geom_angle_atom_site_label_3
_geom_angle
C7 N1 N2 115.30(13)
C8 N2 N1 118.77(12)
C8 N2 H2 124.2(13)
N1 N2 H2 116.6(13)
C2 C1 C6 118.96(14)
C2 C1 C7 121.69(14)
C6 C1 C7 119.33(14)
C3 C2 C1 118.74(15)
C3 C2 H2A 120.6
C1 C2 H2A 120.6
F1 C3 C2 118.67(16)
F1 C3 C4 118.20(15)
C2 C3 C4 123.13(16)
C5 C4 C3 117.72(15)
C5 C4 H4 121.1
C3 C4 H4 121.1
C4 C5 C6 120.76(16)
C4 C5 H5 119.6
C6 C5 H5 119.6
C5 C6 C1 120.67(16)
C5 C6 H6 119.7
C1 C6 H6 119.7
N1 C7 C1 121.10(15)
N1 C7 H7 119.4
C1 C7 H7 119.4
O1 C8 N2 122.16(13)
O1 C8 C9 121.74(13)
N2 C8 C9 116.10(12)
C14 C9 C10 118.31(14)
C14 C9 C8 123.80(13)
C10 C9 C8 117.87(13)
C11 C10 C9 120.35(15)
C11 C10 H10 119.8
C9 C10 H10 119.8
C12 C11 C10 121.65(16)
C12 C11 H11 119.2
C10 C11 H11 119.2
C11 C12 C13 117.91(15)
C11 C12 C15 121.29(16)
C13 C12 C15 120.80(17)
C14 C13 C12 121.13(15)
C14 C13 H13 119.4
C12 C13 H13 119.4
C13 C14 C9 120.62(14)
C13 C14 H14 119.7
C9 C14 H14 119.7
C12 C15 H15A 109.5
C12 C15 H15B 109.5
H15A C15 H15B 109.5
C12 C15 H15C 109.5
H15A C15 H15C 109.5
H15B C15 H15C 109.5

loop_
_geom_bond_atom_site_label_1
_geom_bond_atom_site_label_2
_geom_bond_distance
F1 C3 1.352(2)
N1 C7 1.269(2)
N1 N2 1.3841(16)
N2 C8 1.3498(19)
N2 H2 0.902(9)
O1 C8 1.2278(17)
C1 C2 1.386(2)
C1 C6 1.388(2)
C1 C7 1.463(2)
C2 C3 1.368(2)
C2 H2A 0.9300
C3 C4 1.374(3)
C4 C5 1.372(3)
C4 H4 0.9300
C5 C6 1.377(2)
C5 H5 0.9300
C6 H6 0.9300
C7 H7 0.9300
C8 C9 1.487(2)
C9 C14 1.384(2)
C9 C10 1.388(2)
C10 C11 1.378(2)
C10 H10 0.9300
C11 C12 1.372(2)
C11 H11 0.9300
C12 C13 1.386(2)
C12 C15 1.506(2)
C13 C14 1.378(2)
C13 H13 0.9300
C14 H14 0.9300
C15 H15A 0.9600
C15 H15B 0.9600
C15 H15C 0.9600

loop_
_geom_hbond_atom_site_label_D
_geom_hbond_atom_site_label_H
_geom_hbond_atom_site_label_A
_geom_hbond_site_symmetry_A
_geom_hbond_distance_DH
_geom_hbond_distance_HA
_geom_hbond_distance_DA
_geom_hbond_angle_DHA
N2 H2 O1 8_755 0.902(9) 2.043(10) 2.9322(17) 168.5(19)

loop_
_cod_related_entry_id
_cod_related_entry_database
_cod_related_entry_code
1 ChemSpider 7929134
